data_7015922
loop_
_publ_author_name
'Weck, Philippe F.'
'Gong, Cynthia-May S'
'Kim, Eunja'
'Thu\'ery, Pierre'
'Czerwinski, Kenneth R.'

_publ_section_title
;
 One-dimensional uranium-organic coordination polymers: crystal and
 electronic structures of uranyl-diacetohydroxamate.
;
_journal_issue 22
_journal_name_full 'Dalton transactions (Cambridge, England : 2003)'
_journal_page_first 6007
_journal_page_last 6011
_journal_paper_doi 10.1039/c1dt10267b
_journal_volume 40
_journal_year 2011
_chemical_formula_sum 'C4 H8 N2 O6 U'
_chemical_formula_weight 418.15
_space_group_IT_number 15
_symmetry_cell_setting monoclinic
_symmetry_space_group_name_Hall '-C 2yc'
_symmetry_space_group_name_H-M 'C 1 2/c 1'
_atom_sites_solution_hydrogens geom
_atom_sites_solution_primary direct
_atom_sites_solution_secondary difmap
_audit_creation_method SHELXL-97
_cell_angle_alpha 90.00
_cell_angle_beta 103.185(2)
_cell_angle_gamma 90.00
_cell_formula_units_Z 4
_cell_length_a 12.8386(13)
_cell_length_b 7.5661(7)
_cell_length_c 8.9299(9)
_cell_measurement_reflns_used 4154
_cell_measurement_temperature 193(2)
_cell_measurement_theta_max 28.31
_cell_measurement_theta_min 3.15
_cell_volume 844.57(14)
_computing_cell_refinement 'SMART SAINT'
_computing_data_collection SMART
_computing_data_reduction SAINT
_computing_molecular_graphics 'SHELXP-97 (Sheldrick, 1997)'
_computing_publication_material 'SHELCIF-97 (Sheldrick, 2000)'
_computing_structure_refinement 'SHELXL-97 (Sheldrick, 1997)'
_computing_structure_solution 'SHELXS-97 (Sheldrick, 1990)'
_diffrn_ambient_temperature 193(2)
_diffrn_detector_area_resol_mean 0
_diffrn_measured_fraction_theta_full 0.995
_diffrn_measured_fraction_theta_max 0.995
_diffrn_measurement_device_type 'Bruker APEX'
_diffrn_measurement_method '0.3 wide w/ exposures'
_diffrn_radiation_monochromator graphite
_diffrn_radiation_source 'fine-focus sealed tube'
_diffrn_radiation_type MoK\a
_diffrn_radiation_wavelength 0.71073
_diffrn_reflns_av_R_equivalents 0.0441
_diffrn_reflns_av_sigmaI/netI 0.0408
_diffrn_reflns_limit_h_max 17
_diffrn_reflns_limit_h_min -17
_diffrn_reflns_limit_k_max 9
_diffrn_reflns_limit_k_min -10
_diffrn_reflns_limit_l_max 11
_diffrn_reflns_limit_l_min -11
_diffrn_reflns_number 4154
_diffrn_reflns_theta_full 28.31
_diffrn_reflns_theta_max 28.31
_diffrn_reflns_theta_min 3.15
_diffrn_standards_decay_% 0
_diffrn_standards_interval_count na
_diffrn_standards_interval_time na
_diffrn_standards_number na
_exptl_absorpt_coefficient_mu 19.222
_exptl_absorpt_correction_T_max 0.750
_exptl_absorpt_correction_T_min 0.557
_exptl_absorpt_correction_type empirical
_exptl_absorpt_process_details SADABS
_exptl_crystal_colour Orange
_exptl_crystal_density_diffrn 3.289
_exptl_crystal_density_meas ?
_exptl_crystal_description 'Acicular Prism'
_exptl_crystal_F_000 744
_exptl_crystal_size_max 0.035
_exptl_crystal_size_mid 0.020
_exptl_crystal_size_min 0.015
_refine_diff_density_max 2.136
_refine_diff_density_min -0.797
_refine_diff_density_rms 0.222
_refine_ls_extinction_coef 0.0
_refine_ls_extinction_method none
_refine_ls_goodness_of_fit_ref 0.962
_refine_ls_hydrogen_treatment constr
_refine_ls_matrix_type full
_refine_ls_number_parameters 61
_refine_ls_number_reflns 1040
_refine_ls_number_restraints 0
_refine_ls_restrained_S_all 0.962
_refine_ls_R_factor_all 0.0455
_refine_ls_R_factor_gt 0.0227
_refine_ls_shift/su_max 0.000
_refine_ls_shift/su_mean 0.000
_refine_ls_structure_factor_coef Fsqd
_refine_ls_weighting_details 'calc w=1/[\s^2^(Fo^2^)+(0.0305P)^2^] where P=(Fo^2^+2Fc^2^)/3'
_refine_ls_weighting_scheme calc
_refine_ls_wR_factor_gt 0.0541
_refine_ls_wR_factor_ref 0.0587
_reflns_number_gt 660
_reflns_number_total 1040
_reflns_threshold_expression >2sigma(I)
_cod_data_source_file c1dt10267b.txt
_cod_data_source_block U-AHA
_cod_depositor_comments
;
The following automatic conversions were performed:
'_symmetry_cell_setting' value 'Monoclinic' changed to 'monoclinic'
according to '/home/saulius/struct/CIF-dictionaries/cif_core.dic'
dictionary named 'cif_core.dic' version 2.4.1 from 2010-06-29.

Automatic conversion script
Id: cif_fix_enum 1555 2011-01-17 13:19:09Z saulius 

The following automatic conversions were performed:

'_exptl_crystal_density_meas' value 'not measured' was changed to '?'
- the value is perceived as not measured.

Automatic conversion script
Id: cif_fix_values 3008 2015-01-20 13:52:24Z robertas 
;
_cod_original_sg_symbol_H-M C2/c
_cod_database_code 7015922

loop_
_symmetry_equiv_pos_as_xyz
'x, y, z'
'-x, y, -z+1/2'
'x+1/2, y+1/2, z'
'-x+1/2, y+1/2, -z+1/2'
'-x, -y, -z'
'x, -y, z-1/2'
'-x+1/2, -y+1/2, -z'
'x+1/2, -y+1/2, z-1/2'

loop_
_atom_site_label
_atom_site_type_symbol
_atom_site_fract_x
_atom_site_fract_y
_atom_site_fract_z
_atom_site_U_iso_or_equiv
_atom_site_adp_type
_atom_site_occupancy
_atom_site_symmetry_multiplicity
_atom_site_calc_flag
_atom_site_refinement_flags
_atom_site_disorder_assembly
_atom_site_disorder_group
U U 0.5000 0.0000 1.0000 0.01186(11) Uani 1 2 d S . .
O1 O 0.4650(4) 0.2256(6) 1.0016(5) 0.0154(10) Uani 1 1 d . . .
O2 O 0.6845(4) 0.1001(7) 1.0788(5) 0.0166(10) Uani 1 1 d . . .
O3 O 0.5912(3) -0.0280(6) 1.2803(5) 0.0167(12) Uani 1 1 d . . .
N1 N 0.7005(4) -0.0383(7) 1.3014(7) 0.0170(15) Uani 1 1 d . . .
H1A H 0.7394 -0.0896 1.3838 0.020 Uiso 1 1 calc R . .
C1 C 0.7456(5) 0.0287(8) 1.1979(8) 0.0118(15) Uani 1 1 d . . .
C2 C 0.8630(5) 0.0138(11) 1.2166(8) 0.0208(14) Uani 1 1 d . . .
H2A H 0.8839 0.0705 1.1292 0.031 Uiso 1 1 calc R . .
H2B H 0.8834 -0.1112 1.2207 0.031 Uiso 1 1 calc R . .
H2C H 0.8994 0.0723 1.3121 0.031 Uiso 1 1 calc R . .

loop_
_atom_site_aniso_label
_atom_site_aniso_U_11
_atom_site_aniso_U_22
_atom_site_aniso_U_33
_atom_site_aniso_U_23
_atom_site_aniso_U_13
_atom_site_aniso_U_12
U 0.01147(16) 0.01494(16) 0.00921(15) -0.0003(2) 0.00243(10) 0.0003(2)
O1 0.016(2) 0.014(2) 0.016(2) -0.0002(19) 0.004(2) 0.0024(18)
O2 0.014(2) 0.024(3) 0.011(2) 0.002(2) 0.0006(19) -0.002(2)
O3 0.004(2) 0.035(4) 0.012(2) -0.001(2) 0.0026(16) 0.002(2)
N1 0.006(2) 0.031(5) 0.013(3) 0.002(2) 0.001(2) 0.004(2)
C1 0.013(3) 0.008(5) 0.015(3) -0.002(2) 0.005(2) -0.003(2)
C2 0.014(3) 0.028(4) 0.022(3) -0.006(4) 0.007(2) 0.002(4)

loop_
_atom_type_symbol
_atom_type_description
_atom_type_scat_dispersion_real
_atom_type_scat_dispersion_imag
_atom_type_scat_source
C C 0.0033 0.0016 'International Tables Vol C Tables 4.2.6.8 and 6.1.1.4'
N N 0.0061 0.0033 'International Tables Vol C Tables 4.2.6.8 and 6.1.1.4'
O O 0.0106 0.0060 'International Tables Vol C Tables 4.2.6.8 and 6.1.1.4'
H H 0.0000 0.0000 'International Tables Vol C Tables 4.2.6.8 and 6.1.1.4'
U U -9.6767 9.6646 'International Tables Vol C Tables 4.2.6.8 and 6.1.1.4'

loop_
_geom_angle_atom_site_label_1
_geom_angle_atom_site_label_2
_geom_angle_atom_site_label_3
_geom_angle
_geom_angle_site_symmetry_1
_geom_angle_site_symmetry_3
_geom_angle_publ_flag
O1 U O1 180 . 5_657 ?
O1 U O2 86.0(2) . . ?
O1 U O2 94.0(2) 5_657 . ?
O1 U O2 94.0(2) . 5_657 ?
O1 U O2 86.0(2) 5_657 5_657 ?
O2 U O2 180 . 5_657 ?
O1 U O3 95.15(19) . 6 ?
O1 U O3 84.85(18) 5_657 6 ?
O2 U O3 66.63(15) . 6 ?
O2 U O3 113.37(15) 5_657 6 ?
O1 U O3 84.85(18) . 2_657 ?
O1 U O3 95.15(19) 5_657 2_657 ?
O2 U O3 113.37(15) . 2_657 ?
O2 U O3 66.63(15) 5_657 2_657 ?
O3 U O3 180 6 2_657 ?
O1 U O3 97.75(19) . . ?
O1 U O3 82.25(19) 5_657 . ?
O2 U O3 62.44(15) . . ?
O2 U O3 117.56(15) 5_657 . ?
O3 U O3 126.10(17) 6 . ?
O3 U O3 53.90(17) 2_657 . ?
O1 U O3 82.25(18) . 5_657 ?
O1 U O3 97.75(19) 5_657 5_657 ?
O2 U O3 117.56(15) . 5_657 ?
O2 U O3 62.44(15) 5_657 5_657 ?
O3 U O3 53.90(17) 6 5_657 ?
O3 U O3 126.10(17) 2_657 5_657 ?
O3 U O3 180 . 5_657 ?
C1 O2 U 118.6(4) . . ?
N1 O3 U 122.7(4) . 2_657 ?
N1 O3 U 111.7(3) . . ?
U O3 U 125.11(17) 2_657 . ?
C1 N1 O3 119.1(6) . . ?
C1 N1 H1A 120.4 . . ?
O3 N1 H1A 120.4 . . ?
O2 C1 N1 117.6(6) . . ?
O2 C1 C2 122.5(6) . . ?
N1 C1 C2 119.8(6) . . ?
C1 C2 H2A 109.5 . . ?
C1 C2 H2B 109.5 . . ?
H2A C2 H2B 109.5 . . ?
C1 C2 H2C 109.5 . . ?
H2A C2 H2C 109.5 . . ?
H2B C2 H2C 109.5 . . ?

loop_
_geom_bond_atom_site_label_1
_geom_bond_atom_site_label_2
_geom_bond_distance
_geom_bond_site_symmetry_2
_geom_bond_publ_flag
U O1 1.766(5) . ?
U O1 1.766(5) 5_657 ?
U O2 2.432(5) . ?
U O2 2.432(5) 5_657 ?
U O3 2.513(4) 6 ?
U O3 2.513(4) 2_657 ?
U O3 2.519(5) . ?
U O3 2.519(5) 5_657 ?
O2 C1 1.288(8) . ?
O3 N1 1.375(7) . ?
O3 U 2.513(4) 2_657 ?
N1 C1 1.300(9) . ?
N1 H1A 0.8800 . ?
C1 C2 1.482(9) . ?
C2 H2A 0.9800 . ?
C2 H2B 0.9800 . ?
C2 H2C 0.9800 . ?

loop_
_geom_hbond_atom_site_label_D
_geom_hbond_atom_site_label_H
_geom_hbond_atom_site_label_A
_geom_hbond_distance_DH
_geom_hbond_distance_HA
_geom_hbond_distance_DA
_geom_hbond_angle_DHA
_geom_hbond_site_symmetry_A
N1 H1A O2 0.88 2.02 2.575(8) 119.6 6_556
